data_7708596
loop_
_publ_author_name
'Newman, Paul David'
'Kariuki, Benson'
'Lowy, Phoebe'
'Jerwood, Kimberley'
'Deeming, Laura'

_publ_section_title
;
 Remote Control: Stereoselective Coordination of Electron-Deficient
 2,2&#x2019;-bipyridine Ligands to Re(I) and Ir(III) Cores
;
_journal_name_full 'Dalton Transactions'
_journal_paper_doi 10.1039/D1DT02928B
_journal_year 2021
_chemical_absolute_configuration ad
_chemical_formula_sum 'C23 H28.03 Cl0.89 I1.11 N4 O4.51 Re'
_chemical_formula_weight 791.37
_space_group_crystal_system monoclinic
_space_group_IT_number 4
_space_group_name_Hall 'P 2yb'
_space_group_name_H-M_alt 'P 1 21 1'
_atom_sites_solution_hydrogens mixed
_audit_creation_method SHELXL-2018/1
_audit_update_record
;
2021-10-02 deposited with the CCDC.	2021-10-07 downloaded from the CCDC.
;
_cell_angle_alpha 90
_cell_angle_beta 92.751(3)
_cell_angle_gamma 90
_cell_formula_units_Z 2
_cell_length_a 9.9804(3)
_cell_length_b 10.6322(3)
_cell_length_c 12.5079(4)
_cell_measurement_reflns_used 7589
_cell_measurement_temperature 298(2)
_cell_measurement_theta_max 28.6560
_cell_measurement_theta_min 4.1460
_cell_volume 1325.73(7)
_computing_cell_refinement 'CrysAlisPro 1.171.39.46 (Rigaku OD, 2018)'
_computing_data_collection 'CrysAlisPro 1.171.39.46 (Rigaku OD, 2018)'
_computing_data_reduction 'CrysAlisPro 1.171.39.46 (Rigaku OD, 2018)'
_computing_structure_refinement 'SHELXL-2018/1 (Sheldrick, 2018)'
_computing_structure_solution SHELXS
_diffrn_ambient_temperature 298(2)
_diffrn_measured_fraction_theta_full 0.997
_diffrn_measured_fraction_theta_max 0.870
_diffrn_measurement_device_type 'SuperNova, Dual, Cu at home/near, Atlas'
_diffrn_measurement_method '\w scans'
_diffrn_radiation_type MoK\a
_diffrn_radiation_wavelength 0.71073
_diffrn_reflns_av_R_equivalents 0.0276
_diffrn_reflns_av_unetI/netI 0.0454
_diffrn_reflns_Laue_measured_fraction_full 0.997
_diffrn_reflns_Laue_measured_fraction_max 0.870
_diffrn_reflns_limit_h_max 13
_diffrn_reflns_limit_h_min -13
_diffrn_reflns_limit_k_max 13
_diffrn_reflns_limit_k_min -14
_diffrn_reflns_limit_l_max 16
_diffrn_reflns_limit_l_min -17
_diffrn_reflns_number 13244
_diffrn_reflns_point_group_measured_fraction_full 0.998
_diffrn_reflns_point_group_measured_fraction_max 0.827
_diffrn_reflns_theta_full 25.242
_diffrn_reflns_theta_max 29.730
_diffrn_reflns_theta_min 3.192
_exptl_absorpt_coefficient_mu 6.003
_exptl_absorpt_correction_T_max 0.940
_exptl_absorpt_correction_T_min 0.507
_exptl_absorpt_correction_type gaussian
_exptl_absorpt_process_details
;
CrysAlisPro 1.171.39.46 (Rigaku Oxford Diffraction, 2018)
Numerical absorption correction based on gaussian integration over
			a multifaceted crystal model
Empirical absorption correction using spherical harmonics,
 implemented in SCALE3 ABSPACK scaling algorithm.
;
_exptl_crystal_colour yellow
_exptl_crystal_density_diffrn 1.982
_exptl_crystal_description needle
_exptl_crystal_F_000 758
_exptl_crystal_size_max 0.194
_exptl_crystal_size_mid 0.081
_exptl_crystal_size_min 0.061
_refine_diff_density_max 1.009
_refine_diff_density_min -1.157
_refine_diff_density_rms 0.116
_refine_ls_abs_structure_details
;
 Flack x determined using 2406 quotients [(I+)-(I-)]/[(I+)+(I-)]
 (Parsons, Flack and Wagner, Acta Cryst. B69 (2013) 249-259).
;
_refine_ls_abs_structure_Flack -0.030(4)
_refine_ls_extinction_method none
_refine_ls_goodness_of_fit_ref 1.041
_refine_ls_hydrogen_treatment mixed
_refine_ls_matrix_type full
_refine_ls_number_parameters 343
_refine_ls_number_reflns 6236
_refine_ls_number_restraints 31
_refine_ls_restrained_S_all 1.040
_refine_ls_R_factor_all 0.0345
_refine_ls_R_factor_gt 0.0290
_refine_ls_shift/su_max 0.000
_refine_ls_shift/su_mean 0.000
_refine_ls_structure_factor_coef Fsqd
_refine_ls_weighting_details 'w=1/[\s^2^(Fo^2^)+(0.0129P)^2^+1.0671P] where P=(Fo^2^+2Fc^2^)/3'
_refine_ls_weighting_scheme calc
_refine_ls_wR_factor_gt 0.0496
_refine_ls_wR_factor_ref 0.0522
_reflns_Friedel_coverage 0.809
_reflns_Friedel_fraction_full 0.998
_reflns_Friedel_fraction_max 0.779
_reflns_number_gt 5735
_reflns_number_total 6236
_reflns_threshold_expression 'I > 2\s(I)'
_cod_data_source_file d1dt02928b2.cif
_cod_data_source_block pdn1901
_cod_original_sg_symbol_H-M 'P 21'
_cod_database_code 7708596
_shelx_shelxl_version_number 2018/1
_shelx_space_group_comment
;
The symmetry employed for this shelxl refinement is uniquely defined
by the following loop, which should always be used as a source of
symmetry information in preference to the above space-group names.
They are only intended as comments.
;
_shelx_estimated_absorpt_t_min 0.389
_shelx_estimated_absorpt_t_max 0.711

loop_
_space_group_symop_operation_xyz
'x, y, z'
'-x, y+1/2, -z'

loop_
_atom_site_label
_atom_site_type_symbol
_atom_site_fract_x
_atom_site_fract_y
_atom_site_fract_z
_atom_site_U_iso_or_equiv
_atom_site_adp_type
_atom_site_occupancy
_atom_site_site_symmetry_order
_atom_site_calc_flag
_atom_site_refinement_flags_posn
_atom_site_refinement_flags_adp
_atom_site_refinement_flags_occupancy
_atom_site_disorder_assembly
_atom_site_disorder_group
C1 C 0.3454(7) 0.3563(7) -0.0262(6) 0.0301(16) Uani 1 1 d . . . . .
H1 H 0.333868 0.286602 -0.070660 0.036 Uiso 1 1 calc R U . . .
C2 C 0.4522(8) 0.4334(7) -0.0413(7) 0.0348(19) Uani 1 1 d . . . . .
H2 H 0.511692 0.416680 -0.094539 0.042 Uiso 1 1 calc R U . . .
C3 C 0.4697(8) 0.5372(8) 0.0247(7) 0.041(2) Uani 1 1 d . . . . .
H3 H 0.542504 0.590658 0.017610 0.049 Uiso 1 1 calc R U . . .
C4 C 0.3786(8) 0.5602(8) 0.1006(7) 0.0383(19) Uani 1 1 d . . . . .
H4 H 0.388555 0.629872 0.145209 0.046 Uiso 1 1 calc R U . . .
C5 C 0.2703(7) 0.4784(6) 0.1107(5) 0.0257(16) Uani 1 1 d . . . . .
C6 C 0.1643(7) 0.5002(6) 0.1874(5) 0.0249(15) Uani 1 1 d . . . . .
C7 C 0.1581(8) 0.6120(7) 0.2439(6) 0.0319(17) Uani 1 1 d . . . . .
H7 H 0.224647 0.672464 0.237886 0.038 Uiso 1 1 calc R U . . .
C8 C 0.0540(9) 0.6331(7) 0.3083(6) 0.0382(19) Uani 1 1 d . . . . .
H8 H 0.046601 0.709453 0.343866 0.046 Uiso 1 1 calc R U . . .
C9 C -0.0396(8) 0.5402(7) 0.3199(6) 0.0323(17) Uani 1 1 d . . . . .
H9 H -0.109632 0.551413 0.365382 0.039 Uiso 1 1 calc R U . . .
C10 C -0.0280(7) 0.4293(6) 0.2626(6) 0.0237(15) Uani 1 1 d . . . . .
C11 C -0.0827(7) 0.2241(7) 0.3210(5) 0.0252(16) Uani 1 1 d . . . . .
H11 H 0.008333 0.205413 0.321425 0.030 Uiso 1 1 calc R U . . .
C12 C -0.2706(7) 0.3618(7) 0.2788(5) 0.0256(15) Uani 1 1 d . . . . .
H12 H -0.288659 0.451482 0.267096 0.031 Uiso 1 1 calc R U . . .
C13 C -0.3439(7) 0.2798(6) 0.1946(6) 0.0284(17) Uani 1 1 d . . . . .
H13A H -0.288342 0.265440 0.134226 0.034 Uiso 1 1 calc R U . . .
H13B H -0.426929 0.319363 0.168982 0.034 Uiso 1 1 calc R U . . .
C14 C -0.3726(7) 0.1542(7) 0.2526(6) 0.0302(17) Uani 1 1 d . . . . .
H14A H -0.468305 0.138936 0.253582 0.036 Uiso 1 1 calc R U . . .
H14B H -0.330774 0.084238 0.217272 0.036 Uiso 1 1 calc R U . . .
C15 C -0.3123(10) 0.1708(8) 0.3658(8) 0.029(2) Uani 1 1 d . . . . .
C16 C -0.3230(10) 0.3151(8) 0.3859(8) 0.030(2) Uani 1 1 d . . . . .
C17 C -0.3729(9) 0.0882(7) 0.4490(7) 0.044(2) Uani 1 1 d . . . . .
H17A H -0.467051 0.105792 0.451486 0.066 Uiso 1 1 calc R U . . .
H17B H -0.329731 0.104786 0.517818 0.066 Uiso 1 1 calc R U . . .
H17C H -0.360462 0.001407 0.430695 0.066 Uiso 1 1 calc R U . . .
C18 C -0.4698(8) 0.3565(7) 0.3932(7) 0.041(2) Uani 1 1 d . . . . .
H18A H -0.501669 0.331959 0.461361 0.061 Uiso 1 1 calc R U . . .
H18B H -0.523619 0.317092 0.337057 0.061 Uiso 1 1 calc R U . . .
H18C H -0.475706 0.446199 0.385866 0.061 Uiso 1 1 calc R U . . .
C19 C -0.2467(9) 0.3643(7) 0.4862(6) 0.042(2) Uani 1 1 d . . . . .
H19A H -0.153215 0.344366 0.482627 0.063 Uiso 1 1 calc R U . . .
H19B H -0.281509 0.325541 0.548405 0.063 Uiso 1 1 calc R U . . .
H19C H -0.257492 0.453833 0.490590 0.063 Uiso 1 1 calc R U . . .
C20 C -0.1112(8) 0.0166(7) 0.3883(7) 0.042(2) Uani 1 1 d . . . . .
H20A H -0.016879 0.013044 0.376786 0.063 Uiso 1 1 calc R U . . .
H20B H -0.157353 -0.044918 0.344086 0.063 Uiso 1 1 calc R U . . .
H20C H -0.125866 -0.000730 0.462202 0.063 Uiso 1 1 calc R U . . .
C21 C -0.0435(7) 0.1308(7) 0.1100(6) 0.0278(16) Uani 1 1 d . . . . .
C22 C -0.0229(8) 0.3158(7) -0.0287(6) 0.0329(18) Uani 1 1 d . . . . .
C23 C 0.1481(7) 0.1228(6) -0.0187(6) 0.0250(15) Uani 1 1 d . . . . .
Cl1 Cl 0.2512(11) 0.1668(6) 0.2247(10) 0.0335(15) Uani 0.891(3) 1 d . U P . .
N1 N 0.2563(6) 0.3750(5) 0.0488(4) 0.0240(13) Uani 1 1 d . . . . .
N2 N 0.0688(5) 0.4084(5) 0.1933(4) 0.0217(12) Uani 1 1 d . . . . .
N3 N -0.1238(6) 0.3329(5) 0.2795(5) 0.0230(12) Uani 1 1 d . . . . .
N4 N -0.1624(6) 0.1423(5) 0.3608(5) 0.0273(13) Uani 1 1 d . . . . .
O1 O -0.1253(5) 0.0562(5) 0.1201(5) 0.0428(15) Uani 1 1 d . . . . .
O2 O -0.0967(7) 0.3515(6) -0.0950(5) 0.0577(19) Uani 1 1 d . . . . .
O3 O 0.1835(5) 0.0469(5) -0.0764(4) 0.0351(12) Uani 1 1 d . . . . .
I1 I 0.257(2) 0.1309(15) 0.2301(19) 0.031(3) Uani 0.109(3) 1 d . U P . .
I2 I 0.37962(7) 0.22961(6) 0.69003(4) 0.05198(17) Uani 1 1 d . . . . .
Re1 Re 0.09438(2) 0.24747(3) 0.07975(2) 0.02118(7) Uani 1 1 d . . . . .
O4 O 0.1648(6) 0.2621(12) 0.4639(6) 0.084(3) Uani 1 1 d D U . . .
H41 H 0.217(10) 0.199(8) 0.500(8) 0.126 Uiso 1 1 d D U . . .
H42 H 0.211(10) 0.293(10) 0.405(6) 0.126 Uiso 1 1 d D U . . .
O5 O 0.3341(12) 0.8642(11) 0.2402(12) 0.058(5) Uani 0.516(18) 1 d D . P . .
H51 H 0.370(15) 0.940(10) 0.213(15) 0.087 Uiso 0.516(18) 1 d D U P . .
H52 H 0.401(12) 0.824(14) 0.285(13) 0.087 Uiso 0.516(18) 1 d D U P . .

loop_
_atom_site_aniso_label
_atom_site_aniso_U_11
_atom_site_aniso_U_22
_atom_site_aniso_U_33
_atom_site_aniso_U_23
_atom_site_aniso_U_13
_atom_site_aniso_U_12
C1 0.034(4) 0.027(4) 0.030(4) 0.004(3) -0.001(3) 0.003(3)
C2 0.028(4) 0.035(4) 0.041(5) 0.007(4) 0.004(4) -0.001(3)
C3 0.030(5) 0.039(5) 0.055(6) 0.008(4) -0.001(4) -0.010(4)
C4 0.035(5) 0.035(4) 0.044(5) -0.006(4) -0.004(4) -0.012(4)
C5 0.030(4) 0.022(4) 0.024(4) 0.002(3) -0.005(3) -0.006(3)
C6 0.032(4) 0.019(3) 0.022(4) -0.001(3) -0.008(3) -0.005(3)
C7 0.041(5) 0.022(4) 0.032(4) -0.002(3) -0.004(3) -0.012(3)
C8 0.056(5) 0.022(4) 0.036(5) -0.009(3) 0.001(4) -0.006(4)
C9 0.041(4) 0.025(4) 0.031(4) -0.007(3) -0.001(3) 0.003(3)
C10 0.029(4) 0.017(3) 0.025(4) 0.001(3) -0.002(3) 0.000(3)
C11 0.028(3) 0.024(5) 0.023(3) 0.001(3) -0.004(2) 0.004(3)
C12 0.029(4) 0.023(4) 0.024(4) -0.001(3) 0.004(3) 0.007(3)
C13 0.027(3) 0.030(5) 0.029(4) -0.004(3) 0.000(3) 0.005(3)
C14 0.024(4) 0.027(4) 0.040(5) -0.012(4) 0.006(3) 0.000(3)
C15 0.036(5) 0.020(4) 0.032(5) 0.006(4) 0.004(4) 0.001(4)
C16 0.038(5) 0.023(4) 0.028(5) -0.001(3) 0.006(4) 0.005(4)
C17 0.061(6) 0.026(4) 0.046(5) -0.001(4) 0.022(4) -0.006(4)
C18 0.048(5) 0.029(4) 0.047(5) -0.004(4) 0.022(4) 0.000(4)
C19 0.069(6) 0.028(4) 0.030(4) -0.007(4) 0.013(4) -0.005(4)
C20 0.046(5) 0.024(4) 0.054(6) 0.008(4) -0.006(4) 0.005(4)
C21 0.028(4) 0.024(4) 0.032(4) -0.012(3) 0.004(3) 0.001(3)
C22 0.047(5) 0.021(4) 0.030(4) -0.006(3) -0.012(3) 0.001(3)
C23 0.027(4) 0.021(4) 0.026(4) -0.004(3) 0.002(3) -0.008(3)
Cl1 0.032(2) 0.031(3) 0.037(2) 0.002(3) -0.0066(13) 0.003(2)
N1 0.030(3) 0.020(3) 0.022(3) 0.004(2) -0.002(2) -0.001(2)
N2 0.024(3) 0.018(3) 0.022(3) 0.001(2) -0.007(2) -0.002(2)
N3 0.029(3) 0.018(3) 0.021(3) -0.001(2) 0.000(2) -0.003(2)
N4 0.037(4) 0.016(3) 0.029(4) 0.003(3) -0.003(3) 0.001(3)
O1 0.039(3) 0.034(3) 0.057(4) -0.023(3) 0.017(3) -0.016(3)
O2 0.078(5) 0.038(4) 0.054(4) -0.008(3) -0.038(4) 0.014(3)
O3 0.041(3) 0.032(3) 0.033(3) -0.012(2) 0.008(2) -0.004(2)
I1 0.022(4) 0.042(9) 0.029(4) -0.002(6) -0.003(3) 0.003(6)
I2 0.0917(4) 0.0321(4) 0.0318(3) 0.0028(3) -0.0001(2) -0.0012(3)
Re1 0.02379(12) 0.01651(11) 0.02287(12) -0.00195(15) -0.00248(8) -0.00139(15)
O4 0.054(4) 0.126(7) 0.071(5) -0.049(6) -0.018(3) 0.021(6)
O5 0.048(8) 0.037(7) 0.087(11) -0.002(7) -0.006(7) -0.003(6)

loop_
_atom_type_symbol
_atom_type_description
_atom_type_scat_dispersion_real
_atom_type_scat_dispersion_imag
_atom_type_scat_source
C C 0.0033 0.0016 'International Tables Vol C Tables 4.2.6.8 and 6.1.1.4'
H H 0.0000 0.0000 'International Tables Vol C Tables 4.2.6.8 and 6.1.1.4'
Cl Cl 0.1484 0.1585 'International Tables Vol C Tables 4.2.6.8 and 6.1.1.4'
N N 0.0061 0.0033 'International Tables Vol C Tables 4.2.6.8 and 6.1.1.4'
O O 0.0106 0.0060 'International Tables Vol C Tables 4.2.6.8 and 6.1.1.4'
I I -0.4742 1.8119 'International Tables Vol C Tables 4.2.6.8 and 6.1.1.4'
Re Re -1.0185 7.2310 'International Tables Vol C Tables 4.2.6.8 and 6.1.1.4'

loop_
_geom_angle_atom_site_label_1
_geom_angle_atom_site_label_2
_geom_angle_atom_site_label_3
_geom_angle
_geom_angle_site_symmetry_1
_geom_angle_site_symmetry_3
_geom_angle_publ_flag
N1 C1 C2 123.8(7) . . ?
N1 C1 H1 118.1 . . ?
C2 C1 H1 118.1 . . ?
C1 C2 C3 118.2(8) . . ?
C1 C2 H2 120.9 . . ?
C3 C2 H2 120.9 . . ?
C4 C3 C2 119.2(8) . . ?
C4 C3 H3 120.4 . . ?
C2 C3 H3 120.4 . . ?
C3 C4 C5 119.6(7) . . ?
C3 C4 H4 120.2 . . ?
C5 C4 H4 120.2 . . ?
N1 C5 C4 121.0(7) . . ?
N1 C5 C6 116.2(6) . . ?
C4 C5 C6 122.8(6) . . ?
N2 C6 C7 122.4(7) . . ?
N2 C6 C5 116.4(6) . . ?
C7 C6 C5 121.1(6) . . ?
C8 C7 C6 119.8(7) . . ?
C8 C7 H7 120.1 . . ?
C6 C7 H7 120.1 . . ?
C7 C8 C9 119.1(7) . . ?
C7 C8 H8 120.5 . . ?
C9 C8 H8 120.5 . . ?
C8 C9 C10 118.9(7) . . ?
C8 C9 H9 120.6 . . ?
C10 C9 H9 120.6 . . ?
N2 C10 C9 123.6(6) . . ?
N2 C10 N3 118.9(6) . . ?
C9 C10 N3 117.5(6) . . ?
N4 C11 N3 123.6(6) . . ?
N4 C11 H11 118.2 . . ?
N3 C11 H11 118.2 . . ?
N3 C12 C13 108.9(5) . . ?
N3 C12 C16 107.5(6) . . ?
C13 C12 C16 104.1(6) . . ?
N3 C12 H12 112.0 . . ?
C13 C12 H12 112.0 . . ?
C16 C12 H12 112.0 . . ?
C12 C13 C14 105.2(6) . . ?
C12 C13 H13A 110.7 . . ?
C14 C13 H13A 110.7 . . ?
C12 C13 H13B 110.7 . . ?
C14 C13 H13B 110.7 . . ?
H13A C13 H13B 108.8 . . ?
C15 C14 C13 105.2(6) . . ?
C15 C14 H14A 110.7 . . ?
C13 C14 H14A 110.7 . . ?
C15 C14 H14B 110.7 . . ?
C13 C14 H14B 110.7 . . ?
H14A C14 H14B 108.8 . . ?
C17 C15 C14 114.9(8) . . ?
C17 C15 N4 109.7(7) . . ?
C14 C15 N4 106.4(7) . . ?
C17 C15 C16 115.4(8) . . ?
C14 C15 C16 103.7(8) . . ?
N4 C15 C16 106.0(8) . . ?
C19 C16 C18 107.0(7) . . ?
C19 C16 C12 115.2(7) . . ?
C18 C16 C12 108.9(7) . . ?
C19 C16 C15 115.7(9) . . ?
C18 C16 C15 111.3(9) . . ?
C12 C16 C15 98.5(7) . . ?
C15 C17 H17A 109.5 . . ?
C15 C17 H17B 109.5 . . ?
H17A C17 H17B 109.5 . . ?
C15 C17 H17C 109.5 . . ?
H17A C17 H17C 109.5 . . ?
H17B C17 H17C 109.5 . . ?
C16 C18 H18A 109.5 . . ?
C16 C18 H18B 109.5 . . ?
H18A C18 H18B 109.5 . . ?
C16 C18 H18C 109.5 . . ?
H18A C18 H18C 109.5 . . ?
H18B C18 H18C 109.5 . . ?
C16 C19 H19A 109.5 . . ?
C16 C19 H19B 109.5 . . ?
H19A C19 H19B 109.5 . . ?
C16 C19 H19C 109.5 . . ?
H19A C19 H19C 109.5 . . ?
H19B C19 H19C 109.5 . . ?
N4 C20 H20A 109.5 . . ?
N4 C20 H20B 109.5 . . ?
H20A C20 H20B 109.5 . . ?
N4 C20 H20C 109.5 . . ?
H20A C20 H20C 109.5 . . ?
H20B C20 H20C 109.5 . . ?
O1 C21 Re1 174.4(6) . . ?
O2 C22 Re1 176.7(7) . . ?
O3 C23 Re1 178.2(7) . . ?
C1 N1 C5 118.0(6) . . ?
C1 N1 Re1 124.1(5) . . ?
C5 N1 Re1 117.9(5) . . ?
C10 N2 C6 116.1(6) . . ?
C10 N2 Re1 129.8(4) . . ?
C6 N2 Re1 114.1(5) . . ?
C11 N3 C10 119.3(6) . . ?
C11 N3 C12 117.8(6) . . ?
C10 N3 C12 121.0(6) . . ?
C11 N4 C20 119.3(6) . . ?
C11 N4 C15 120.2(6) . . ?
C20 N4 C15 120.1(6) . . ?
C22 Re1 C23 89.3(3) . . ?
C22 Re1 C21 88.0(3) . . ?
C23 Re1 C21 84.5(3) . . ?
C22 Re1 N1 94.2(3) . . ?
C23 Re1 N1 94.9(2) . . ?
C21 Re1 N1 177.7(3) . . ?
C22 Re1 N2 94.3(3) . . ?
C23 Re1 N2 169.6(2) . . ?
C21 Re1 N2 105.4(2) . . ?
N1 Re1 N2 75.1(2) . . ?
C22 Re1 Cl1 177.6(3) . . ?
C23 Re1 Cl1 92.5(3) . . ?
C21 Re1 Cl1 93.8(3) . . ?
N1 Re1 Cl1 84.1(3) . . ?
N2 Re1 Cl1 83.6(3) . . ?
C22 Re1 I1 175.5(5) . . ?
C23 Re1 I1 87.3(5) . . ?
C21 Re1 I1 88.8(5) . . ?
N1 Re1 I1 89.0(5) . . ?
N2 Re1 I1 89.6(5) . . ?
Cl1 Re1 I1 6.9(6) . . ?
H41 O4 H42 110(2) . . ?
H51 O5 H52 109(2) . . ?

loop_
_geom_bond_atom_site_label_1
_geom_bond_atom_site_label_2
_geom_bond_distance
_geom_bond_site_symmetry_2
_geom_bond_publ_flag
C1 N1 1.338(9) . ?
C1 C2 1.366(10) . ?
C1 H1 0.9300 . ?
C2 C3 1.385(11) . ?
C2 H2 0.9300 . ?
C3 C4 1.368(11) . ?
C3 H3 0.9300 . ?
C4 C5 1.397(10) . ?
C4 H4 0.9300 . ?
C5 N1 1.348(8) . ?
C5 C6 1.480(10) . ?
C6 N2 1.369(8) . ?
C6 C7 1.386(10) . ?
C7 C8 1.363(11) . ?
C7 H7 0.9300 . ?
C8 C9 1.372(11) . ?
C8 H8 0.9300 . ?
C9 C10 1.388(10) . ?
C9 H9 0.9300 . ?
C10 N2 1.347(9) . ?
C10 N3 1.425(8) . ?
C11 N4 1.294(9) . ?
C11 N3 1.325(9) . ?
C11 H11 0.9300 . ?
C12 N3 1.496(9) . ?
C12 C13 1.527(9) . ?
C12 C16 1.544(11) . ?
C12 H12 0.9800 . ?
C13 C14 1.553(10) . ?
C13 H13A 0.9700 . ?
C13 H13B 0.9700 . ?
C14 C15 1.521(12) . ?
C14 H14A 0.9700 . ?
C14 H14B 0.9700 . ?
C15 C17 1.511(11) . ?
C15 N4 1.531(11) . ?
C15 C16 1.560(9) . ?
C16 C19 1.528(12) . ?
C16 C18 1.536(12) . ?
C17 H17A 0.9600 . ?
C17 H17B 0.9600 . ?
C17 H17C 0.9600 . ?
C18 H18A 0.9600 . ?
C18 H18B 0.9600 . ?
C18 H18C 0.9600 . ?
C19 H19A 0.9600 . ?
C19 H19B 0.9600 . ?
C19 H19C 0.9600 . ?
C20 N4 1.466(9) . ?
C20 H20A 0.9600 . ?
C20 H20B 0.9600 . ?
C20 H20C 0.9600 . ?
C21 O1 1.149(8) . ?
C21 Re1 1.904(7) . ?
C22 O2 1.147(9) . ?
C22 Re1 1.894(8) . ?
C23 O3 1.150(8) . ?
C23 Re1 1.904(7) . ?
Cl1 Re1 2.490(10) . ?
N1 Re1 2.159(6) . ?
N2 Re1 2.246(5) . ?
I1 Re1 2.72(2) . ?
O4 H41 0.946(14) . ?
O4 H42 0.949(14) . ?
O5 H51 0.951(14) . ?
O5 H52 0.951(14) . ?
